data_1506989
loop_
_publ_author_name
'Yamazaki, Daisuke'
'Nishinaga, Tohru'
'Komatsu, Koichi'

_publ_section_title
;
 Radical cation of dibenzothiophene fully annelated with
 bicyclo[2.2.2]octene units: X-ray crystal structure and electronic
 properties.
;
_journal_issue 23
_journal_name_full 'Organic letters'
_journal_page_first 4179
_journal_page_last 4182
_journal_paper_doi 10.1021/ol0483605
_journal_volume 6
_journal_year 2004
_chemical_formula_moiety 'C36 H40 S'
_chemical_formula_sum 'C36 H40 S'
_chemical_formula_weight 504.74
_chemical_name_systematic
; 
 ? 
;
_space_group_IT_number 43
_symmetry_cell_setting orthorhombic
_symmetry_Int_Tables_number 43
_symmetry_space_group_name_Hall 'F 2 -2d'
_symmetry_space_group_name_H-M 'F d d 2'
_atom_sites_solution_hydrogens geom
_atom_sites_solution_primary direct
_atom_sites_solution_secondary difmap
_audit_creation_date ' Aug 12 2004 '
_audit_creation_method SHELXL-97
_cell_angle_alpha 90.000(5)
_cell_angle_beta 90.000(5)
_cell_angle_gamma 90.000(5)
_cell_formula_units_Z 8
_cell_length_a 22.321(5)
_cell_length_b 23.158(5)
_cell_length_c 10.204(5)
_cell_measurement_temperature 100(2)
_cell_volume 5275(3)
_computing_cell_refinement 'Bruker SMART'
_computing_data_collection 'Bruker SMART'
_computing_data_reduction 'Bruker SHELXTL'
_computing_molecular_graphics 'Bruker SHELXTL'
_computing_publication_material 'Bruker SHELXTL'
_computing_structure_refinement 'SHELXL-97 (Sheldrick, 1997)'
_computing_structure_solution 'SHELXS-97 (Sheldrick, 1990)'
_diffrn_ambient_temperature 100(2)
_diffrn_measured_fraction_theta_full 0.998
_diffrn_measured_fraction_theta_max 0.998
_diffrn_measurement_device_type 'CCD area detector'
_diffrn_measurement_method 'phi and omega scans'
_diffrn_radiation_monochromator graphite
_diffrn_radiation_source 'fine-focus sealed tube'
_diffrn_radiation_type MoK\a
_diffrn_radiation_wavelength 0.71069
_diffrn_reflns_av_R_equivalents 0.0332
_diffrn_reflns_av_sigmaI/netI 0.0522
_diffrn_reflns_limit_h_max 25
_diffrn_reflns_limit_h_min -26
_diffrn_reflns_limit_k_max 27
_diffrn_reflns_limit_k_min -15
_diffrn_reflns_limit_l_max 12
_diffrn_reflns_limit_l_min -11
_diffrn_reflns_number 6694
_diffrn_reflns_theta_full 25.00
_diffrn_reflns_theta_max 25.00
_diffrn_reflns_theta_min 2.36
_exptl_absorpt_coefficient_mu 0.147
_exptl_absorpt_correction_T_max 0.9711
_exptl_absorpt_correction_T_min 0.9711
_exptl_absorpt_correction_type empirical
_exptl_crystal_colour colorless
_exptl_crystal_density_diffrn 1.271
_exptl_crystal_density_method 'not measured'
_exptl_crystal_description prism
_exptl_crystal_F_000 2176
_exptl_crystal_size_max 0.20
_exptl_crystal_size_mid 0.20
_exptl_crystal_size_min 0.20
_refine_diff_density_max 0.576
_refine_diff_density_min -0.214
_refine_diff_density_rms 0.055
_refine_ls_abs_structure_details 'Flack H D (1983), Acta Cryst. A39, 876-881'
_refine_ls_abs_structure_Flack 0.66(10)
_refine_ls_extinction_method none
_refine_ls_goodness_of_fit_ref 1.000
_refine_ls_hydrogen_treatment mixed
_refine_ls_matrix_type full
_refine_ls_number_parameters 168
_refine_ls_number_reflns 2223
_refine_ls_number_restraints 1
_refine_ls_restrained_S_all 1.000
_refine_ls_R_factor_all 0.0459
_refine_ls_R_factor_gt 0.0406
_refine_ls_shift/su_max 0.000
_refine_ls_shift/su_mean 0.000
_refine_ls_structure_factor_coef Fsqd
_refine_ls_weighting_details 'calc w=1/[\s^2^(Fo^2^)+(0.0520P)^2^+0.0000P] where P=(Fo^2^+2Fc^2^)/3'
_refine_ls_weighting_scheme calc
_refine_ls_wR_factor_gt 0.0903
_refine_ls_wR_factor_ref 0.0921
_reflns_number_gt 2002
_reflns_number_total 2223
_reflns_threshold_expression >2sigma(I)
_cod_data_source_file ol0483605si20040817_101338.cif
_cod_data_source_block 2
_cod_depositor_comments
;
The following automatic conversions were performed:

'_symmetry_cell_setting' value 'Orthorhombic' changed to
'orthorhombic' according to
/home/saulius/struct/CIF-dictionaries/cif_core.dic dictionary named
'cif_core.dic' version 2.4.1 from 2010-06-29.

Automatic conversion script
Id: cif_fix_values 1715 2011-07-08 13:25:40Z adriana 
;
_cod_original_sg_symbol_H-M Fdd2
_cod_database_code 1506989

loop_
_symmetry_equiv_pos_as_xyz
'x, y, z'
'-x, -y, z'
'-x+1/4, y+1/4, z+1/4'
'x+1/4, -y+1/4, z+1/4'
'x, y+1/2, z+1/2'
'-x, -y+1/2, z+1/2'
'-x+1/4, y+3/4, z+3/4'
'x+1/4, -y+3/4, z+3/4'
'x+1/2, y, z+1/2'
'-x+1/2, -y, z+1/2'
'-x+3/4, y+1/4, z+3/4'
'x+3/4, -y+1/4, z+3/4'
'x+1/2, y+1/2, z'
'-x+1/2, -y+1/2, z'
'-x+3/4, y+3/4, z+1/4'
'x+3/4, -y+3/4, z+1/4'

loop_
_atom_site_label
_atom_site_type_symbol
_atom_site_fract_x
_atom_site_fract_y
_atom_site_fract_z
_atom_site_U_iso_or_equiv
_atom_site_adp_type
_atom_site_occupancy
_atom_site_symmetry_multiplicity
_atom_site_calc_flag
_atom_site_refinement_flags
S1 S 0.2500 0.2500 0.28813(8) 0.0151(2) Uani 1 2 d S
C1 C 0.23380(9) 0.22210(10) 0.0392(3) 0.0134(5) Uani 1 1 d .
C3 C 0.17917(11) 0.13609(10) -0.0341(2) 0.0143(6) Uani 1 1 d .
C4 C 0.17872(11) 0.11470(11) 0.0934(2) 0.0153(6) Uani 1 1 d .
C2 C 0.20482(11) 0.19046(11) -0.0613(2) 0.0146(6) Uani 1 1 d .
C10 C 0.15085(11) 0.10807(12) -0.1519(3) 0.0203(6) Uani 1 1 d .
H10 H 0.1368 0.0681 -0.1306 0.024 Uiso 1 1 calc R
C7 C 0.18940(10) 0.21114(11) -0.1980(2) 0.0145(5) Uani 1 1 d .
H7 H 0.2044 0.2513 -0.2128 0.017 Uiso 1 1 calc R
C6 C 0.22714(10) 0.20072(11) 0.1677(2) 0.0138(6) Uani 1 1 d .
C13 C 0.15326(11) 0.05783(12) 0.1416(3) 0.0188(6) Uani 1 1 d .
H13 H 0.1366 0.0348 0.0672 0.023 Uiso 1 1 calc R
C9 C 0.12054(10) 0.20868(12) -0.2090(3) 0.0198(6) Uani 1 1 d .
H9A H 0.1024 0.2318 -0.1377 0.024 Uiso 1 1 calc R
H9B H 0.1078 0.2255 -0.2937 0.024 Uiso 1 1 calc R
C15 C 0.10396(11) 0.07169(12) 0.2434(3) 0.0196(6) Uani 1 1 d .
H15A H 0.0707 0.0927 0.2002 0.024 Uiso 1 1 calc R
H15B H 0.0877 0.0353 0.2798 0.024 Uiso 1 1 calc R
C14 C 0.20350(11) 0.02452(11) 0.2120(3) 0.0211(6) Uani 1 1 d .
H14A H 0.2356 0.0149 0.1488 0.025 Uiso 1 1 calc R
H14B H 0.1874 -0.0121 0.2478 0.025 Uiso 1 1 calc R
C8 C 0.21430(12) 0.16941(12) -0.3020(3) 0.0219(6) Uani 1 1 d .
H8A H 0.2583 0.1736 -0.3082 0.026 Uiso 1 1 calc R
H8B H 0.1968 0.1785 -0.3887 0.026 Uiso 1 1 calc R
C16 C 0.19679(11) 0.12032(11) 0.3296(2) 0.0181(6) Uani 1 1 d .
H16 H 0.2142 0.1460 0.3986 0.022 Uiso 1 1 calc R
C5 C 0.20190(10) 0.14727(11) 0.1965(3) 0.0155(6) Uani 1 1 d .
C12 C 0.09836(11) 0.14600(11) -0.1996(3) 0.0194(6) Uani 1 1 d .
H12A H 0.0844 0.1326 -0.2865 0.023 Uiso 1 1 calc R
H12B H 0.0645 0.1434 -0.1373 0.023 Uiso 1 1 calc R
C18 C 0.12990(12) 0.10879(12) 0.3547(3) 0.0209(6) Uani 1 1 d .
H18A H 0.1249 0.0885 0.4394 0.025 Uiso 1 1 calc R
H18B H 0.1080 0.1459 0.3596 0.025 Uiso 1 1 calc R
C11 C 0.19824(12) 0.10704(12) -0.2629(3) 0.0229(6) Uani 1 1 d .
H11A H 0.2346 0.0866 -0.2325 0.027 Uiso 1 1 calc R
H11B H 0.1821 0.0861 -0.3398 0.027 Uiso 1 1 calc R
C17 C 0.22956(11) 0.06154(11) 0.3248(3) 0.0214(6) Uani 1 1 d .
H17A H 0.2244 0.0411 0.4092 0.026 Uiso 1 1 calc R
H17B H 0.2729 0.0678 0.3104 0.026 Uiso 1 1 calc R

loop_
_atom_site_aniso_label
_atom_site_aniso_U_11
_atom_site_aniso_U_22
_atom_site_aniso_U_33
_atom_site_aniso_U_23
_atom_site_aniso_U_13
_atom_site_aniso_U_12
S1 0.0178(4) 0.0152(4) 0.0123(4) 0.000 0.000 -0.0022(4)
C1 0.0120(12) 0.0146(13) 0.0137(12) -0.0001(12) -0.0008(11) 0.0042(10)
C3 0.0088(13) 0.0142(13) 0.0199(15) -0.0029(11) -0.0004(10) 0.0040(10)
C4 0.0118(12) 0.0128(13) 0.0213(14) -0.0012(12) 0.0002(10) 0.0025(10)
C2 0.0115(12) 0.0165(15) 0.0158(14) -0.0007(11) 0.0029(10) 0.0024(11)
C10 0.0223(14) 0.0177(14) 0.0210(14) -0.0008(12) -0.0005(11) -0.0031(12)
C7 0.0143(12) 0.0172(13) 0.0119(13) 0.0007(11) 0.0007(10) -0.0030(10)
C6 0.0101(12) 0.0141(15) 0.0173(14) 0.0002(11) -0.0024(10) 0.0039(11)
C13 0.0202(14) 0.0172(15) 0.0189(15) 0.0001(11) -0.0018(11) -0.0022(12)
C9 0.0170(12) 0.0245(14) 0.0178(14) 0.0012(13) -0.0021(11) -0.0006(11)
C15 0.0169(13) 0.0192(14) 0.0229(15) 0.0017(12) -0.0010(10) -0.0026(12)
C14 0.0183(14) 0.0184(15) 0.0266(16) 0.0046(12) 0.0007(12) 0.0002(12)
C8 0.0183(14) 0.0296(17) 0.0178(15) -0.0033(13) 0.0032(11) -0.0055(12)
C16 0.0179(14) 0.0189(14) 0.0175(14) -0.0033(11) -0.0018(11) -0.0034(12)
C5 0.0092(12) 0.0144(13) 0.0229(15) -0.0020(11) -0.0005(11) 0.0047(11)
C12 0.0165(12) 0.0255(14) 0.0161(13) -0.0020(12) -0.0017(11) -0.0038(11)
C18 0.0207(14) 0.0215(15) 0.0204(14) 0.0011(12) 0.0021(11) -0.0027(12)
C11 0.0242(16) 0.0252(16) 0.0192(15) -0.0061(12) -0.0014(11) 0.0004(13)
C17 0.0190(13) 0.0206(14) 0.0244(16) 0.0057(12) -0.0024(11) -0.0029(12)

loop_
_atom_type_symbol
_atom_type_description
_atom_type_scat_dispersion_real
_atom_type_scat_dispersion_imag
_atom_type_scat_source
C C 0.0033 0.0016 'International Tables Vol C Tables 4.2.6.8 and 6.1.1.4'
H H 0.0000 0.0000 'International Tables Vol C Tables 4.2.6.8 and 6.1.1.4'
S S 0.1246 0.1234 'International Tables Vol C Tables 4.2.6.8 and 6.1.1.4'

loop_
_geom_angle_atom_site_label_1
_geom_angle_atom_site_label_2
_geom_angle_atom_site_label_3
_geom_angle
_geom_angle_site_symmetry_3
C6 S1 C6 90.97(17) 14
C6 C1 C2 116.3(2) .
C6 C1 C1 110.98(14) 14
C2 C1 C1 132.40(15) 14
C4 C3 C2 120.3(2) .
C4 C3 C10 126.1(2) .
C2 C3 C10 113.4(2) .
C3 C4 C5 120.7(2) .
C3 C4 C13 128.0(2) .
C5 C4 C13 111.4(2) .
C3 C2 C1 120.3(2) .
C3 C2 C7 111.8(2) .
C1 C2 C7 127.4(2) .
C3 C10 C12 109.0(2) .
C3 C10 C11 107.7(2) .
C12 C10 C11 107.2(2) .
C2 C7 C8 110.8(2) .
C2 C7 C9 106.38(19) .
C8 C7 C9 106.6(2) .
C5 C6 C1 123.5(2) .
C5 C6 S1 123.3(2) .
C1 C6 S1 113.14(18) .
C4 C13 C14 108.3(2) .
C4 C13 C15 107.7(2) .
C14 C13 C15 108.0(2) .
C12 C9 C7 110.6(2) .
C18 C15 C13 110.1(2) .
C13 C14 C17 110.1(2) .
C7 C8 C11 109.0(2) .
C5 C16 C18 107.3(2) .
C5 C16 C17 107.6(2) .
C18 C16 C17 108.2(2) .
C6 C5 C4 118.2(2) .
C6 C5 C16 126.3(2) .
C4 C5 C16 115.5(2) .
C9 C12 C10 108.22(19) .
C15 C18 C16 109.8(2) .
C8 C11 C10 109.5(2) .
C16 C17 C14 109.5(2) .

loop_
_geom_bond_atom_site_label_1
_geom_bond_atom_site_label_2
_geom_bond_distance
_geom_bond_site_symmetry_2
S1 C6 1.753(3) .
S1 C6 1.753(3) 14
C1 C6 1.410(4) .
C1 C2 1.417(3) .
C1 C1 1.481(5) 14
C3 C4 1.392(3) .
C3 C2 1.411(3) .
C3 C10 1.505(3) .
C4 C5 1.394(3) .
C4 C13 1.516(4) .
C2 C7 1.514(4) .
C10 C12 1.543(4) .
C10 C11 1.550(4) .
C7 C8 1.540(3) .
C7 C9 1.542(3) .
C6 C5 1.391(3) .
C13 C14 1.539(3) .
C13 C15 1.547(4) .
C9 C12 1.537(4) .
C15 C18 1.537(4) .
C14 C17 1.548(4) .
C8 C11 1.541(4) .
C16 C5 1.499(4) .
C16 C18 1.538(4) .
C16 C17 1.546(4) .

loop_
_geom_torsion_atom_site_label_1
_geom_torsion_atom_site_label_2
_geom_torsion_atom_site_label_3
_geom_torsion_atom_site_label_4
_geom_torsion
_geom_torsion_site_symmetry_1
_geom_torsion_site_symmetry_3
_geom_torsion_site_symmetry_4
C2 C3 C4 C5 1.9(4) . . .
C10 C3 C4 C5 -174.1(2) . . .
C2 C3 C4 C13 179.8(2) . . .
C10 C3 C4 C13 3.7(4) . . .
C4 C3 C2 C1 4.1(3) . . .
C10 C3 C2 C1 -179.3(2) . . .
C4 C3 C2 C7 -168.0(2) . . .
C10 C3 C2 C7 8.5(3) . . .
C6 C1 C2 C3 -9.5(3) . . .
C1 C1 C2 C3 177.3(3) 14 . .
C6 C1 C2 C7 161.3(2) . . .
C1 C1 C2 C7 -11.9(5) 14 . .
C4 C3 C10 C12 113.1(3) . . .
C2 C3 C10 C12 -63.2(3) . . .
C4 C3 C10 C11 -130.9(3) . . .
C2 C3 C10 C11 52.8(3) . . .
C3 C2 C7 C8 -61.8(3) . . .
C1 C2 C7 C8 126.7(3) . . .
C3 C2 C7 C9 53.7(3) . . .
C1 C2 C7 C9 -117.8(3) . . .
C2 C1 C6 C5 9.7(3) . . .
C1 C1 C6 C5 -175.7(2) 14 . .
C2 C1 C6 S1 -166.92(16) . . .
C1 C1 C6 S1 7.7(3) 14 . .
C6 S1 C6 C5 -179.6(3) 14 . .
C6 S1 C6 C1 -2.93(11) 14 . .
C3 C4 C13 C14 123.8(3) . . .
C5 C4 C13 C14 -58.2(3) . . .
C3 C4 C13 C15 -119.7(3) . . .
C5 C4 C13 C15 58.3(3) . . .
C2 C7 C9 C12 -64.8(3) . . .
C8 C7 C9 C12 53.4(3) . . .
C4 C13 C15 C18 -56.7(3) . . .
C14 C13 C15 C18 60.1(3) . . .
C4 C13 C14 C17 56.8(3) . . .
C15 C13 C14 C17 -59.6(3) . . .
C2 C7 C8 C11 47.5(3) . . .
C9 C7 C8 C11 -67.9(3) . . .
C1 C6 C5 C4 -4.0(3) . . .
S1 C6 C5 C4 172.26(18) . . .
C1 C6 C5 C16 176.0(2) . . .
S1 C6 C5 C16 -7.7(3) . . .
C3 C4 C5 C6 -2.0(3) . . .
C13 C4 C5 C6 179.8(2) . . .
C3 C4 C5 C16 177.9(2) . . .
C13 C4 C5 C16 -0.3(3) . . .
C18 C16 C5 C6 121.9(3) . . .
C17 C16 C5 C6 -121.9(3) . . .
C18 C16 C5 C4 -58.1(3) . . .
C17 C16 C5 C4 58.1(3) . . .
C7 C9 C12 C10 12.4(3) . . .
C3 C10 C12 C9 48.5(3) . . .
C11 C10 C12 C9 -67.8(3) . . .
C13 C15 C18 C16 -0.1(3) . . .
C5 C16 C18 C15 55.5(3) . . .
C17 C16 C18 C15 -60.3(3) . . .
C7 C8 C11 C10 12.9(3) . . .
C3 C10 C11 C8 -63.8(3) . . .
C12 C10 C11 C8 53.3(3) . . .
C5 C16 C17 C14 -55.1(3) . . .
C18 C16 C17 C14 60.5(3) . . .
C13 C14 C17 C16 -0.3(3) . . .
C1 C2 C2 C1 -8.7(4) . 2 2
